data_7016889
loop_
_publ_author_name
'Fu, Ying'
'Habtemariam, Abraha'
'Basri, Aida M. B. H.'
'Braddick, Darren'
'Clarkson, Guy J.'
'Sadler, Peter J.'

_publ_section_title
;
 Structure-activity relationships for organometallic osmium arene
 phenylazopyridine complexes with potent anticancer activity.
;
_journal_issue 40
_journal_name_full 'Dalton transactions (Cambridge, England : 2003)'
_journal_page_first 10553
_journal_page_last 10562
_journal_paper_doi 10.1039/c1dt10937e
_journal_volume 40
_journal_year 2011
_chemical_formula_sum 'C22 H27 Cl F6 I N3 O1.5 Os P'
_chemical_formula_weight 854.99
_chemical_name_systematic
;
?
;
_space_group_IT_number 61
_symmetry_cell_setting orthorhombic
_symmetry_space_group_name_Hall '-P 2ac 2ab'
_symmetry_space_group_name_H-M 'P b c a'
_atom_sites_solution_hydrogens geom
_atom_sites_solution_primary direct
_atom_sites_solution_secondary difmap
_audit_creation_method SHELXL-97
_cell_angle_alpha 90.00
_cell_angle_beta 90.00
_cell_angle_gamma 90.00
_cell_formula_units_Z 8
_cell_length_a 19.4975(4)
_cell_length_b 14.2729(3)
_cell_length_c 20.3022(3)
_cell_measurement_reflns_used 11341
_cell_measurement_temperature 173(2)
_cell_measurement_theta_max 32.69
_cell_measurement_theta_min 3.03
_cell_volume 5649.82(19)
_computing_cell_refinement 'CrysAlis RED, Oxford Diffraction Ltd'
_computing_data_collection 'CrysAlis CCD, Oxford Diffraction Ltd'
_computing_data_reduction 'CrysAlis RED, Oxford Diffraction Ltd'
_computing_molecular_graphics 'SHELXTL (Sheldrick, 1997)'
_computing_publication_material 'SHELXTL (Sheldrick, 1997)'
_computing_structure_refinement 'SHELXL-97 (Sheldrick, 1997)'
_computing_structure_solution 'SHELXS-97 (Sheldrick, 1990)'
_diffrn_ambient_temperature 173(2)
_diffrn_detector_area_resol_mean 10.2833
_diffrn_measured_fraction_theta_full 0.998
_diffrn_measured_fraction_theta_max 0.905
_diffrn_measurement_device_type 'Oxford Diffraction Gemini R'
_diffrn_measurement_method '\f & \w scans'
_diffrn_radiation_monochromator graphite
_diffrn_radiation_source 'Enhance (Mo) X-ray Source'
_diffrn_radiation_type MoK\a
_diffrn_radiation_wavelength 0.71073
_diffrn_reflns_av_R_equivalents 0.0414
_diffrn_reflns_av_sigmaI/netI 0.0748
_diffrn_reflns_limit_h_max 29
_diffrn_reflns_limit_h_min -25
_diffrn_reflns_limit_k_max 12
_diffrn_reflns_limit_k_min -21
_diffrn_reflns_limit_l_max 17
_diffrn_reflns_limit_l_min -30
_diffrn_reflns_number 27877
_diffrn_reflns_theta_full 28.00
_diffrn_reflns_theta_max 32.76
_diffrn_reflns_theta_min 3.20
_diffrn_standards_decay_% nil
_exptl_absorpt_coefficient_mu 5.820
_exptl_absorpt_correction_T_max 1.00
_exptl_absorpt_correction_T_min 0.68
_exptl_absorpt_correction_type multi-scan
_exptl_absorpt_process_details 'ABSPACK(CrysAlis, Oxford Diffraction)'
_exptl_crystal_colour black
_exptl_crystal_density_diffrn 2.010
_exptl_crystal_density_method 'not measured'
_exptl_crystal_description block
_exptl_crystal_F_000 3256
_exptl_crystal_size_max 0.32
_exptl_crystal_size_mid 0.32
_exptl_crystal_size_min 0.18
_refine_diff_density_max 1.734
_refine_diff_density_min -1.466
_refine_diff_density_rms 0.179
_refine_ls_extinction_method none
_refine_ls_goodness_of_fit_ref 0.921
_refine_ls_hydrogen_treatment constr
_refine_ls_matrix_type full
_refine_ls_number_parameters 359
_refine_ls_number_reflns 9445
_refine_ls_number_restraints 0
_refine_ls_restrained_S_all 0.921
_refine_ls_R_factor_all 0.0625
_refine_ls_R_factor_gt 0.0324
_refine_ls_shift/su_max 0.002
_refine_ls_shift/su_mean 0.000
_refine_ls_structure_factor_coef Fsqd
_refine_ls_weighting_details 'calc w=1/[\s^2^(Fo^2^)+(0.0343P)^2^+0.0000P] where P=(Fo^2^+2Fc^2^)/3'
_refine_ls_weighting_scheme calc
_refine_ls_wR_factor_gt 0.0707
_refine_ls_wR_factor_ref 0.0739
_reflns_number_gt 6059
_reflns_number_total 9445
_reflns_threshold_expression >2sigma(I)
_cod_data_source_file c1dt10937e.txt
_cod_data_source_block fy6
_cod_original_cell_volume 5649.82(18)
_cod_original_sg_symbol_H-M Pbca
_cod_original_formula_sum 'C22 H27 Cl F6 I N3 O1.50 Os P'
_cod_database_code 7016889

loop_
_symmetry_equiv_pos_as_xyz
'x, y, z'
'-x+1/2, -y, z+1/2'
'-x, y+1/2, -z+1/2'
'x+1/2, -y+1/2, -z'
'-x, -y, -z'
'x-1/2, y, -z-1/2'
'x, -y-1/2, z-1/2'
'-x-1/2, y-1/2, z'

loop_
_atom_site_label
_atom_site_type_symbol
_atom_site_fract_x
_atom_site_fract_y
_atom_site_fract_z
_atom_site_U_iso_or_equiv
_atom_site_adp_type
_atom_site_occupancy
_atom_site_symmetry_multiplicity
_atom_site_calc_flag
_atom_site_refinement_flags
_atom_site_disorder_assembly
_atom_site_disorder_group
Os1 Os 0.140228(8) 0.909894(11) 0.268847(7) 0.01320(4) Uani 1 1 d . . .
N1 N 0.12106(18) 0.8641(2) 0.17478(14) 0.0158(7) Uani 1 1 d . . .
I1 I 0.060909(14) 0.761431(18) 0.300460(12) 0.01789(6) Uani 1 1 d . . .
C2 C 0.0670(2) 0.8862(3) 0.13791(18) 0.0197(9) Uani 1 1 d . . .
H2A H 0.0341 0.9291 0.1545 0.024 Uiso 1 1 calc R . .
C3 C 0.0576(2) 0.8476(3) 0.07533(19) 0.0246(10) Uani 1 1 d . . .
H3A H 0.0190 0.8644 0.0494 0.030 Uiso 1 1 calc R . .
Cl4 Cl 0.09419(7) 0.73894(8) -0.02572(5) 0.0309(3) Uani 1 1 d . . .
C4 C 0.1049(2) 0.7853(3) 0.05218(18) 0.0214(10) Uani 1 1 d . . .
C5 C 0.1611(2) 0.7604(3) 0.08948(18) 0.0192(9) Uani 1 1 d . . .
H5A H 0.1942 0.7169 0.0738 0.023 Uiso 1 1 calc R . .
C6 C 0.1670(2) 0.8018(3) 0.15087(17) 0.0144(8) Uani 1 1 d . . .
N7 N 0.22049(18) 0.7776(2) 0.19196(14) 0.0172(7) Uani 1 1 d . . .
N8 N 0.21567(18) 0.8187(2) 0.24803(14) 0.0138(7) Uani 1 1 d . . .
C9 C 0.2703(2) 0.7953(3) 0.29310(19) 0.0162(8) Uani 1 1 d . . .
C10 C 0.2551(2) 0.7765(3) 0.35827(18) 0.0185(9) Uani 1 1 d . . .
H10A H 0.2089 0.7784 0.3731 0.022 Uiso 1 1 calc R . .
C11 C 0.3068(2) 0.7549(3) 0.40144(19) 0.0225(9) Uani 1 1 d . . .
H11A H 0.2963 0.7408 0.4460 0.027 Uiso 1 1 calc R . .
C12 C 0.3737(2) 0.7538(3) 0.3803(2) 0.0246(10) Uani 1 1 d . . .
H12A H 0.4095 0.7397 0.4104 0.029 Uiso 1 1 calc R . .
C13 C 0.3888(2) 0.7732(3) 0.3149(2) 0.0255(10) Uani 1 1 d . . .
H13A H 0.4352 0.7731 0.3006 0.031 Uiso 1 1 calc R . .
C14 C 0.3372(2) 0.7926(3) 0.27037(18) 0.0162(8) Uani 1 1 d . . .
H14A H 0.3474 0.8038 0.2253 0.019 Uiso 1 1 calc R . .
C15 C 0.1294(2) 0.9779(3) 0.36709(18) 0.0184(9) Uani 1 1 d . . .
H15A H 0.1219 0.9376 0.4067 0.022 Uiso 1 1 calc R . .
C16 C 0.1958(2) 0.9925(3) 0.34498(19) 0.0172(8) Uani 1 1 d . . .
H16A H 0.2346 0.9623 0.3693 0.021 Uiso 1 1 calc R . .
C17 C 0.2090(2) 1.0346(3) 0.2828(2) 0.0206(9) Uani 1 1 d . . .
C18 C 0.1517(2) 1.0579(3) 0.2428(2) 0.0214(9) Uani 1 1 d . . .
H18A H 0.1590 1.0760 0.1957 0.026 Uiso 1 1 calc R . .
C19 C 0.0830(2) 1.0464(3) 0.2673(2) 0.0213(9) Uani 1 1 d . . .
H19A H 0.0436 1.0541 0.2364 0.026 Uiso 1 1 calc R . .
C20 C 0.0715(2) 1.0067(3) 0.32938(19) 0.0187(9) Uani 1 1 d . . .
C21 C 0.0001(2) 0.9930(3) 0.3579(2) 0.0227(9) Uani 1 1 d . . .
H21A H -0.0003 0.9317 0.3819 0.027 Uiso 1 1 calc R . .
C22 C -0.0120(2) 1.0710(3) 0.4087(2) 0.0335(12) Uani 1 1 d . . .
H22A H 0.0230 1.0673 0.4432 0.050 Uiso 1 1 calc R . .
H22B H -0.0576 1.0634 0.4284 0.050 Uiso 1 1 calc R . .
H22C H -0.0093 1.1321 0.3868 0.050 Uiso 1 1 calc R . .
C23 C -0.0567(2) 0.9906(3) 0.3066(2) 0.0292(10) Uani 1 1 d . . .
H23A H -0.0439 0.9477 0.2710 0.044 Uiso 1 1 calc R . .
H23B H -0.0636 1.0536 0.2886 0.044 Uiso 1 1 calc R . .
H23C H -0.0994 0.9688 0.3272 0.044 Uiso 1 1 calc R . .
C24 C 0.2809(2) 1.0467(3) 0.2584(2) 0.0260(10) Uani 1 1 d . . .
H24A H 0.3086 0.9929 0.2720 0.039 Uiso 1 1 calc R . .
H24B H 0.3004 1.1042 0.2771 0.039 Uiso 1 1 calc R . .
H24C H 0.2806 1.0511 0.2103 0.039 Uiso 1 1 calc R . .
P10 P 0.27195(13) 0.98256(15) 0.04515(7) 0.0244(5) Uani 0.801(6) 1 d P A 1
F11 F 0.3431(2) 0.9622(3) 0.00823(19) 0.0494(13) Uani 0.801(6) 1 d P A 1
F12 F 0.2014(2) 1.0001(3) 0.0829(2) 0.0470(12) Uani 0.801(6) 1 d P A 1
F13 F 0.3112(2) 1.0514(3) 0.09393(17) 0.0479(13) Uani 0.801(6) 1 d P A 1
F14 F 0.2339(4) 0.9130(5) -0.0042(3) 0.0477(16) Uani 0.801(6) 1 d P A 1
F15 F 0.2575(3) 1.0676(3) -0.0034(2) 0.0454(12) Uani 0.801(6) 1 d P A 1
F16 F 0.2877(2) 0.8975(3) 0.0938(2) 0.0438(12) Uani 0.801(6) 1 d P A 1
P10A P 0.2464(4) 1.0084(5) 0.0418(3) 0.0160(17) Uiso 0.199(6) 1 d P A 2
F11A F 0.2258(10) 1.0742(14) -0.0160(9) 0.041(5) Uiso 0.199(6) 1 d P A 2
F12A F 0.2708(11) 0.9385(14) 0.1005(9) 0.042(5) Uiso 0.199(6) 1 d P A 2
F13A F 0.3258(10) 1.0276(14) 0.0271(8) 0.052(5) Uiso 0.199(6) 1 d P A 2
F14A F 0.1713(9) 0.9813(11) 0.0559(7) 0.032(4) Uiso 0.199(6) 1 d P A 2
F15A F 0.2474(10) 1.0898(12) 0.0933(8) 0.053(5) Uiso 0.199(6) 1 d P A 2
F16A F 0.2547(17) 0.922(3) -0.006(2) 0.067(13) Uiso 0.199(6) 1 d P A 2
O25 O 0.4739(4) 1.0568(6) 0.3856(4) 0.0473(19) Uiso 0.50 1 d P B -1
C26 C 0.4224(9) 1.0327(11) 0.4035(7) 0.076(4) Uiso 0.50 1 d P B -1
O27 O 0.5989(9) 1.0467(13) 0.5212(8) 0.179(7) Uiso 0.50 1 d P C -1
O28 O 0.4257(5) 0.8661(7) 0.5501(4) 0.071(3) Uiso 0.50 1 d P D -1
C29 C 0.3968(5) 0.7816(7) 0.5743(5) 0.034(2) Uiso 0.50 1 d P D -1

loop_
_atom_site_aniso_label
_atom_site_aniso_U_11
_atom_site_aniso_U_22
_atom_site_aniso_U_33
_atom_site_aniso_U_23
_atom_site_aniso_U_13
_atom_site_aniso_U_12
Os1 0.01576(7) 0.01252(7) 0.01132(6) -0.00037(6) 0.00020(6) 0.00027(7)
N1 0.0194(18) 0.0173(19) 0.0108(14) 0.0023(13) -0.0013(13) -0.0025(15)
I1 0.02127(13) 0.01714(14) 0.01526(11) 0.00080(10) -0.00065(11) -0.00346(11)
C2 0.021(2) 0.022(2) 0.0163(17) 0.0029(16) 0.0017(17) -0.0009(19)
C3 0.025(2) 0.033(3) 0.0154(18) 0.0017(18) -0.0047(18) -0.002(2)
Cl4 0.0425(7) 0.0371(7) 0.0131(4) -0.0048(4) -0.0026(5) -0.0035(6)
C4 0.030(3) 0.024(2) 0.0111(16) -0.0015(16) 0.0006(17) -0.007(2)
C5 0.030(2) 0.012(2) 0.0150(17) -0.0010(15) 0.0033(17) -0.0051(19)
C6 0.020(2) 0.009(2) 0.0136(17) 0.0013(14) 0.0015(16) -0.0045(17)
N7 0.0238(19) 0.0155(18) 0.0123(14) -0.0005(13) 0.0031(14) -0.0006(16)
N8 0.0186(17) 0.0085(16) 0.0144(13) 0.0010(12) 0.0013(14) -0.0041(14)
C9 0.019(2) 0.0093(19) 0.0203(18) -0.0010(15) -0.0016(17) 0.0006(17)
C10 0.018(2) 0.022(2) 0.0155(17) 0.0007(16) 0.0018(16) 0.0013(19)
C11 0.024(2) 0.024(3) 0.0189(19) -0.0003(17) 0.0004(18) 0.000(2)
C12 0.021(2) 0.020(2) 0.033(2) 0.0005(19) -0.0076(19) -0.0020(19)
C13 0.013(2) 0.025(3) 0.038(2) -0.003(2) 0.0031(19) 0.003(2)
C14 0.0179(19) 0.016(2) 0.0150(16) -0.0015(16) 0.0024(17) -0.0009(17)
C15 0.024(2) 0.018(2) 0.0136(16) -0.0033(15) 0.0013(16) 0.0004(19)
C16 0.016(2) 0.010(2) 0.0249(19) -0.0077(16) 0.0021(17) 0.0019(17)
C17 0.020(2) 0.010(2) 0.031(2) -0.0058(16) 0.0033(18) 0.0041(17)
C18 0.030(3) 0.0115(19) 0.0223(19) 0.0015(16) 0.0033(18) -0.0001(19)
C19 0.025(2) 0.013(2) 0.026(2) -0.0030(18) -0.0031(19) 0.0050(18)
C20 0.024(2) 0.010(2) 0.0216(19) -0.0056(16) 0.0004(18) 0.0028(18)
C21 0.018(2) 0.020(2) 0.030(2) -0.0024(18) 0.0032(19) -0.0006(19)
C22 0.021(2) 0.035(3) 0.045(3) -0.016(2) 0.015(2) -0.002(2)
C23 0.021(2) 0.025(3) 0.041(3) 0.000(2) -0.005(2) 0.000(2)
C24 0.022(2) 0.017(2) 0.039(2) -0.0008(19) 0.008(2) -0.004(2)
P10 0.0302(12) 0.0242(10) 0.0187(7) 0.0028(6) 0.0060(7) -0.0074(9)
F11 0.040(2) 0.064(3) 0.044(2) 0.010(2) 0.0158(19) -0.002(2)
F12 0.049(3) 0.051(3) 0.041(2) 0.000(2) 0.012(2) 0.005(2)
F13 0.066(3) 0.039(2) 0.039(2) 0.0043(18) -0.008(2) -0.017(2)
F14 0.052(4) 0.049(3) 0.042(3) -0.022(2) -0.002(3) -0.015(3)
F15 0.053(3) 0.047(3) 0.036(2) 0.0159(18) -0.005(2) 0.004(2)
F16 0.047(3) 0.037(3) 0.048(2) 0.018(2) 0.007(2) -0.007(2)

loop_
_atom_type_symbol
_atom_type_description
_atom_type_scat_dispersion_real
_atom_type_scat_dispersion_imag
_atom_type_scat_source
C C 0.0033 0.0016 'International Tables Vol C Tables 4.2.6.8 and 6.1.1.4'
H H 0.0000 0.0000 'International Tables Vol C Tables 4.2.6.8 and 6.1.1.4'
N N 0.0061 0.0033 'International Tables Vol C Tables 4.2.6.8 and 6.1.1.4'
O O 0.0106 0.0060 'International Tables Vol C Tables 4.2.6.8 and 6.1.1.4'
F F 0.0171 0.0103 'International Tables Vol C Tables 4.2.6.8 and 6.1.1.4'
P P 0.1023 0.0942 'International Tables Vol C Tables 4.2.6.8 and 6.1.1.4'
Cl Cl 0.1484 0.1585 'International Tables Vol C Tables 4.2.6.8 and 6.1.1.4'
I I -0.4742 1.8119 'International Tables Vol C Tables 4.2.6.8 and 6.1.1.4'
Os Os -1.2165 7.6030 'International Tables Vol C Tables 4.2.6.8 and 6.1.1.4'

loop_
_geom_angle_atom_site_label_1
_geom_angle_atom_site_label_2
_geom_angle_atom_site_label_3
_geom_angle
N8 Os1 N1 74.41(13)
N8 Os1 C18 119.97(15)
N1 Os1 C18 95.81(14)
N8 Os1 C16 97.63(14)
N1 Os1 C16 154.60(14)
C18 Os1 C16 66.84(15)
N8 Os1 C15 122.70(14)
N1 Os1 C15 162.57(15)
C18 Os1 C15 78.78(15)
C16 Os1 C15 36.29(14)
N8 Os1 C19 157.36(15)
N1 Os1 C19 99.97(14)
C18 Os1 C19 37.80(16)
C16 Os1 C19 77.97(15)
C15 Os1 C19 65.60(15)
N8 Os1 C17 95.88(14)
N1 Os1 C17 118.56(14)
C18 Os1 C17 37.34(16)
C16 Os1 C17 37.07(14)
C15 Os1 C17 66.36(15)
C19 Os1 C17 67.10(16)
N8 Os1 C20 159.20(14)
N1 Os1 C20 125.90(14)
C18 Os1 C20 66.81(15)
C16 Os1 C20 65.91(15)
C15 Os1 C20 36.77(15)
C19 Os1 C20 36.00(14)
C17 Os1 C20 78.68(15)
N8 Os1 I1 87.76(9)
N1 Os1 I1 82.36(9)
C18 Os1 I1 150.81(12)
C16 Os1 I1 121.97(10)
C15 Os1 I1 94.29(11)
C19 Os1 I1 113.57(12)
C17 Os1 I1 159.00(10)
C20 Os1 I1 90.61(11)
C2 N1 C6 118.6(3)
C2 N1 Os1 126.3(3)
C6 N1 Os1 115.0(2)
N1 C2 C3 121.5(4)
N1 C2 H2A 119.2
C3 C2 H2A 119.2
C4 C3 C2 118.8(4)
C4 C3 H3A 120.6
C2 C3 H3A 120.6
C3 C4 C5 121.1(4)
C3 C4 Cl4 118.9(3)
C5 C4 Cl4 120.0(3)
C4 C5 C6 116.8(4)
C4 C5 H5A 121.6
C6 C5 H5A 121.6
N1 C6 N7 116.7(3)
N1 C6 C5 123.3(4)
N7 C6 C5 120.0(4)
N8 N7 C6 111.5(3)
N7 N8 C9 113.7(3)
N7 N8 Os1 122.4(3)
C9 N8 Os1 123.8(2)
C10 C9 C14 121.0(4)
C10 C9 N8 119.6(4)
C14 C9 N8 119.4(3)
C11 C10 C9 119.9(4)
C11 C10 H10A 120.0
C9 C10 H10A 120.0
C10 C11 C12 120.1(4)
C10 C11 H11A 120.0
C12 C11 H11A 120.0
C11 C12 C13 119.9(4)
C11 C12 H12A 120.0
C13 C12 H12A 120.0
C14 C13 C12 120.7(4)
C14 C13 H13A 119.6
C12 C13 H13A 119.6
C13 C14 C9 118.3(4)
C13 C14 H14A 120.8
C9 C14 H14A 120.8
C16 C15 C20 121.5(4)
C16 C15 Os1 71.8(2)
C20 C15 Os1 73.7(2)
C16 C15 H15A 118.9
C20 C15 H15A 118.9
Os1 C15 H15A 118.9
C15 C16 C17 121.3(4)
C15 C16 Os1 72.0(2)
C17 C16 Os1 72.3(2)
C15 C16 H16A 118.8
C17 C16 H16A 118.8
Os1 C16 H16A 118.8
C18 C17 C16 117.6(4)
C18 C17 C24 121.4(4)
C16 C17 C24 120.8(4)
C18 C17 Os1 69.1(2)
C16 C17 Os1 70.7(2)
C24 C17 Os1 127.6(3)
C17 C18 C19 120.5(4)
C17 C18 Os1 73.5(2)
C19 C18 Os1 73.2(2)
C17 C18 H18A 119.6
C19 C18 H18A 119.6
Os1 C18 H18A 119.6
C20 C19 C18 120.5(4)
C20 C19 Os1 73.5(2)
C18 C19 Os1 69.0(2)
C20 C19 H19A 119.1
C18 C19 H19A 119.1
Os1 C19 H19A 119.1
C19 C20 C15 118.2(4)
C19 C20 C21 122.9(4)
C15 C20 C21 118.9(4)
C19 C20 Os1 70.5(2)
C15 C20 Os1 69.5(2)
C21 C20 Os1 131.7(3)
C20 C21 C23 114.1(4)
C20 C21 C22 107.7(3)
C23 C21 C22 111.3(4)
C20 C21 H21A 107.8
C23 C21 H21A 107.8
C22 C21 H21A 107.8
C21 C22 H22A 109.5
C21 C22 H22B 109.5
H22A C22 H22B 109.5
C21 C22 H22C 109.5
H22A C22 H22C 109.5
H22B C22 H22C 109.5
C21 C23 H23A 109.5
C21 C23 H23B 109.5
H23A C23 H23B 109.5
C21 C23 H23C 109.5
H23A C23 H23C 109.5
H23B C23 H23C 109.5
C17 C24 H24A 109.5
C17 C24 H24B 109.5
H24A C24 H24B 109.5
C17 C24 H24C 109.5
H24A C24 H24C 109.5
H24B C24 H24C 109.5
F15 P10 F13 90.0(2)
F15 P10 F12 91.4(3)
F13 P10 F12 91.1(3)
F15 P10 F14 90.2(4)
F13 P10 F14 179.0(4)
F12 P10 F14 89.9(3)
F15 P10 F16 179.1(3)
F13 P10 F16 89.5(2)
F12 P10 F16 89.3(2)
F14 P10 F16 90.3(3)
F15 P10 F11 90.1(2)
F13 P10 F11 89.2(3)
F12 P10 F11 178.4(3)
F14 P10 F11 89.7(4)
F16 P10 F11 89.1(2)
F14A P10A F11A 92.7(10)
F14A P10A F15A 94.2(10)
F11A P10A F15A 93.4(10)
F14A P10A F16A 90.9(14)
F11A P10A F16A 92.2(17)
F15A P10A F16A 172.3(17)
F14A P10A F13A 175.4(10)
F11A P10A F13A 90.3(10)
F15A P10A F13A 89.2(10)
F16A P10A F13A 85.5(14)
F14A P10A F12A 89.3(10)
F11A P10A F12A 177.6(11)
F15A P10A F12A 87.8(10)
F16A P10A F12A 86.5(17)
F13A P10A F12A 87.7(10)

loop_
_geom_bond_atom_site_label_1
_geom_bond_atom_site_label_2
_geom_bond_distance
Os1 N8 2.009(3)
Os1 N1 2.053(3)
Os1 C18 2.190(4)
Os1 C16 2.226(4)
Os1 C15 2.228(4)
Os1 C19 2.245(4)
Os1 C17 2.247(4)
Os1 C20 2.284(4)
Os1 I1 2.7007(3)
N1 C2 1.330(5)
N1 C6 1.352(5)
C2 C3 1.396(5)
C2 H2A 0.9500
C3 C4 1.364(6)
C3 H3A 0.9500
Cl4 C4 1.727(4)
C4 C5 1.378(6)
C5 C6 1.384(5)
C5 H5A 0.9500
C6 N7 1.379(5)
N7 N8 1.284(4)
N8 C9 1.443(5)
C9 C10 1.382(5)
C9 C14 1.385(5)
C10 C11 1.370(6)
C10 H10A 0.9500
C11 C12 1.374(6)
C11 H11A 0.9500
C12 C13 1.388(6)
C12 H12A 0.9500
C13 C14 1.380(6)
C13 H13A 0.9500
C14 H14A 0.9500
C15 C16 1.387(6)
C15 C20 1.424(6)
C15 H15A 1.0000
C16 C17 1.422(6)
C16 H16A 1.0000
C17 C18 1.421(6)
C17 C24 1.495(6)
C18 C19 1.438(6)
C18 H18A 1.0000
C19 C20 1.400(6)
C19 H19A 1.0000
C20 C21 1.520(6)
C21 C23 1.522(6)
C21 C22 1.535(6)
C21 H21A 1.0000
C22 H22A 0.9800
C22 H22B 0.9800
C22 H22C 0.9800
C23 H23A 0.9800
C23 H23B 0.9800
C23 H23C 0.9800
C24 H24A 0.9800
C24 H24B 0.9800
C24 H24C 0.9800
P10 F15 1.589(4)
P10 F13 1.591(4)
P10 F12 1.594(5)
P10 F14 1.594(7)
P10 F16 1.595(4)
P10 F11 1.603(4)
P10A F14A 1.541(17)
P10A F11A 1.56(2)
P10A F15A 1.564(17)
P10A F16A 1.58(4)
P10A F13A 1.60(2)
P10A F12A 1.63(2)
O25 C26 1.121(17)
O28 C29 1.420(13)

loop_
_geom_hbond_atom_site_label_D
_geom_hbond_atom_site_label_H
_geom_hbond_atom_site_label_A
_geom_hbond_distance_DH
_geom_hbond_distance_HA
_geom_hbond_distance_DA
_geom_hbond_angle_DHA
_geom_hbond_site_symmetry_A
C5 H5A F13 0.95 2.40 3.034(6) 123.8 8_655
C5 H5A F15A 0.95 2.18 3.020(18) 147.0 8_655
C2 H2A O25 0.95 2.32 3.076(9) 136.5 6_556
C3 H3A O28 0.95 2.72 3.629(10) 160.9 6_556
C3 H3A O27 0.95 2.69 3.577(19) 156.3 2_574
C15 H15A Cl4 1.00 2.92 3.845(4) 154.4 7_576
C16 H16A F15 1.00 2.62 3.322(6) 126.9 2_575
C16 H16A F11A 1.00 2.51 3.347(19) 141.2 2_575
